data_1547571
loop_
_publ_author_name
'Tan, Guangying'
'Zhang, Luoqiang'
'Liao, Xingrong'
'Shi, Yang'
'Wu, Yimin'
'Yang, Yudong'
'You, Jingsong'

_publ_section_title
;
 Copper- or Nickel-Enabled Oxidative Cross-Coupling of Unreactive
 C(sp(3))-H Bonds with Azole C(sp(2))-H Bonds: Rapid Access to \b-Azolyl
 Propanoic Acid Derivatives.
;
_journal_issue 18
_journal_name_full 'Organic letters'
_journal_page_first 4830
_journal_page_last 4833
_journal_paper_doi 10.1021/acs.orglett.7b02265
_journal_volume 19
_journal_year 2017
_chemical_formula_moiety 'C20 H26 Cu N4 O4, 3(C4 H8 O2)'
_chemical_formula_sum 'C32 H50 Cu N4 O10'
_chemical_formula_weight 714.30
_space_group_crystal_system triclinic
_space_group_IT_number 2
_space_group_name_Hall '-P 1'
_space_group_name_H-M_alt 'P -1'
_symmetry_space_group_name_Hall '-P 1'
_symmetry_space_group_name_H-M 'P -1'
_atom_sites_solution_hydrogens geom
_atom_sites_solution_primary direct
_audit_creation_date 2017-08-16
_audit_creation_method
;
Olex2 1.2
(compiled 2014.09.19 svn.r3010 for OlexSys, GUI svn.r4874)
;
_cell_angle_alpha 88.759(6)
_cell_angle_beta 86.694(5)
_cell_angle_gamma 66.762(7)
_cell_formula_units_Z 2
_cell_length_a 10.8093(7)
_cell_length_b 12.3197(11)
_cell_length_c 14.2754(8)
_cell_measurement_reflns_used 5916
_cell_measurement_temperature 119.97(18)
_cell_measurement_theta_max 28.5250
_cell_measurement_theta_min 4.0810
_cell_volume 1743.9(2)
_computing_cell_refinement
'CrysAlisPro, Agilent Technologies, Version 1.171.37.33 (release 27-03-2014 CrysAlis171 .NET) (compiled Mar 27 2014,17:12:48)'
_computing_data_collection
'CrysAlisPro, Agilent Technologies, Version 1.171.37.33 (release 27-03-2014 CrysAlis171 .NET) (compiled Mar 27 2014,17:12:48)'
_computing_data_reduction
'CrysAlisPro, Agilent Technologies, Version 1.171.37.33 (release 27-03-2014 CrysAlis171 .NET) (compiled Mar 27 2014,17:12:48)'
_computing_molecular_graphics 'Olex2 (Dolomanov et al., 2009)'
_computing_publication_material 'Olex2 (Dolomanov et al., 2009)'
_computing_structure_refinement 'ShelXL (Sheldrick, 2008)'
_computing_structure_solution 'ShelXT (Sheldrick, 2008)'
_diffrn_ambient_environment N~2~
_diffrn_ambient_temperature 119.97(18)
_diffrn_detector 'CCD plate'
_diffrn_detector_area_resol_mean 15.9595
_diffrn_detector_type EosS2
_diffrn_measured_fraction_theta_full 0.998
_diffrn_measured_fraction_theta_max 0.998
_diffrn_measurement_details
;
#__ type_ start__ end____ width___ exp.time_
  1 omega   -1.00   83.00   1.0000   25.0000
omega____ theta____ kappa____ phi______ frames
    -       15.5694   57.0000  -90.0000 84

#__ type_ start__ end____ width___ exp.time_
  2 omega   -1.00   83.00   1.0000   25.0000
omega____ theta____ kappa____ phi______ frames
    -       15.5694   57.0000 -120.0000 84

#__ type_ start__ end____ width___ exp.time_
  3 omega   34.00   88.00   1.0000   25.0000
omega____ theta____ kappa____ phi______ frames
    -       15.5694 -178.0000 -120.0000 54

#__ type_ start__ end____ width___ exp.time_
  4 omega  -14.00   87.00   1.0000   25.0000
omega____ theta____ kappa____ phi______ frames
    -       15.5694   19.0000 -180.0000 101

#__ type_ start__ end____ width___ exp.time_
  5 omega  -11.00   83.00   1.0000   25.0000
omega____ theta____ kappa____ phi______ frames
    -       15.5694   77.0000    0.0000 94

#__ type_ start__ end____ width___ exp.time_
  6 omega  -63.00  -13.00   1.0000   25.0000
omega____ theta____ kappa____ phi______ frames
    -      -16.5069  112.0000   61.0000 50

#__ type_ start__ end____ width___ exp.time_
  7 omega  -43.00   51.00   1.0000   25.0000
omega____ theta____ kappa____ phi______ frames
    -      -16.5069   77.0000   30.0000 94

#__ type_ start__ end____ width___ exp.time_
  8 omega   34.00   88.00   1.0000   25.0000
omega____ theta____ kappa____ phi______ frames
    -       15.5694 -178.0000    0.0000 54
;
_diffrn_measurement_device 'four-circle diffractometer'
_diffrn_measurement_device_type 'New Gemini, Dual, Cu at zero, EosS2'
_diffrn_measurement_method '\w scans'
_diffrn_orient_matrix_UB_11 0.0165978000
_diffrn_orient_matrix_UB_12 -0.0196606000
_diffrn_orient_matrix_UB_13 -0.0471691000
_diffrn_orient_matrix_UB_21 0.0056414000
_diffrn_orient_matrix_UB_22 0.0539167000
_diffrn_orient_matrix_UB_23 -0.0126645000
_diffrn_orient_matrix_UB_31 0.0693335000
_diffrn_orient_matrix_UB_32 -0.0251479000
_diffrn_orient_matrix_UB_33 0.0095773000
_diffrn_radiation_monochromator graphite
_diffrn_radiation_probe x-ray
_diffrn_radiation_type MoK\a
_diffrn_radiation_wavelength 0.71073
_diffrn_reflns_av_R_equivalents 0.0668
_diffrn_reflns_av_unetI/netI 0.0739
_diffrn_reflns_Laue_measured_fraction_full 0.998
_diffrn_reflns_Laue_measured_fraction_max 0.998
_diffrn_reflns_limit_h_max 13
_diffrn_reflns_limit_h_min -13
_diffrn_reflns_limit_k_max 15
_diffrn_reflns_limit_k_min -15
_diffrn_reflns_limit_l_max 17
_diffrn_reflns_limit_l_min -17
_diffrn_reflns_number 20829
_diffrn_reflns_point_group_measured_fraction_full 0.998
_diffrn_reflns_point_group_measured_fraction_max 0.998
_diffrn_reflns_theta_full 26.000
_diffrn_reflns_theta_max 26.371
_diffrn_reflns_theta_min 3.376
_diffrn_source 'Enhance (Mo) X-ray Source'
_exptl_absorpt_coefficient_mu 0.686
_exptl_absorpt_correction_T_max 1.00000
_exptl_absorpt_correction_T_min 0.54966
_exptl_absorpt_correction_type multi-scan
_exptl_absorpt_process_details
'CrysAlisPro, Agilent Technologies, Version 1.171.37.33 (release 27-03-2014 CrysAlis171 .NET) (compiled Mar 27 2014,17:12:48) Empirical absorption correction using spherical harmonics, implemented in SCALE3 ABSPACK scaling algorithm.'
_exptl_crystal_colour 'metallic greenish green'
_exptl_crystal_colour_lustre metallic
_exptl_crystal_colour_modifier greenish
_exptl_crystal_colour_primary green
_exptl_crystal_density_diffrn 1.360
_exptl_crystal_description block
_exptl_crystal_F_000 758
_exptl_crystal_size_max 0.4
_exptl_crystal_size_mid 0.3
_exptl_crystal_size_min 0.2
_refine_diff_density_max 3.280
_refine_diff_density_min -0.906
_refine_diff_density_rms 0.148
_refine_ls_extinction_method none
_refine_ls_goodness_of_fit_ref 1.126
_refine_ls_hydrogen_treatment constr
_refine_ls_matrix_type full
_refine_ls_number_parameters 430
_refine_ls_number_reflns 7129
_refine_ls_number_restraints 0
_refine_ls_restrained_S_all 1.126
_refine_ls_R_factor_all 0.1242
_refine_ls_R_factor_gt 0.1055
_refine_ls_shift/su_max 0.000
_refine_ls_shift/su_mean 0.000
_refine_ls_structure_factor_coef Fsqd
_refine_ls_weighting_details 'w=1/[\s^2^(Fo^2^)+(0.1107P)^2^+13.4471P] where P=(Fo^2^+2Fc^2^)/3'
_refine_ls_weighting_scheme calc
_refine_ls_wR_factor_gt 0.2801
_refine_ls_wR_factor_ref 0.2911
_reflns_Friedel_coverage 0.000
_reflns_number_gt 5636
_reflns_number_total 7129
_reflns_threshold_expression 'I > 2\s(I)'
_cod_data_source_file ol7b02265_si_002.cif
_cod_data_source_block tgy007-120k
_cod_database_code 1547571
_shelx_space_group_comment
;
The symmetry employed for this shelxl refinement is uniquely defined
by the following loop, which should always be used as a source of
symmetry information in preference to the above space-group names.
They are only intended as comments.
;
_reflns_odcompleteness_completeness 99.82
_reflns_odcompleteness_iscentric 1
_reflns_odcompleteness_theta 26.32
_olex2_refinement_description
;
1. Fixed Uiso
 At 1.2 times of:
  All C(H) groups, All C(H,H) groups
 At 1.5 times of:
  All C(H,H,H) groups
2.a Secondary CH2 refined with riding coordinates:
 C010(H01A,H01B), C011(H01I,H01J), C012(H01C,H01D), C013(H01E,H01F), C014(H01K,
 H01L), C015(H01M,H01N), C016(H01G,H01H), C017(H01Q,H01R), C018(H01S,H01T),
 C019(H01O,H01P), C01A(H01U,H01V), C01B(H01W,H01X)
2.b Aromatic/amide H refined with riding coordinates:
 C00E(H00E), C00F(H00F), C00I(H00I), C00J(H00J), C00N(H00N), C00Q(H00Q),
 C00R(H00R), C00S(H00S)
2.c Idealised Me refined as rotating group:
 C00U(H00A,H00B,H00C), C00V(H00D,H00G,H00H), C00W(H00K,H00L,H00M), C00X(H00O,
 H00P,H00T), C00Y(H00U,H00V,H00W), C00Z(H00X,H00Y,H)
;
_shelx_shelxl_version_number 2014/7
_olex2_date_sample_data_collection 2015-03-27
_olex2_submission_special_instructions 'No special instructions were received'

loop_
_space_group_symop_operation_xyz
'x, y, z'
'-x, -y, -z'

loop_
_atom_site_label
_atom_site_type_symbol
_atom_site_fract_x
_atom_site_fract_y
_atom_site_fract_z
_atom_site_U_iso_or_equiv
_atom_site_adp_type
_atom_site_occupancy
_atom_site_site_symmetry_order
_atom_site_calc_flag
_atom_site_refinement_flags_posn
Cu01 Cu 0.59401(7) 0.33686(7) 0.24350(5) 0.0240(3) Uani 1 1 d .
O002 O 0.5794(4) 0.3904(4) 0.3715(3) 0.0292(10) Uani 1 1 d .
O003 O 0.5723(5) 0.3578(5) 0.1103(3) 0.0316(11) Uani 1 1 d .
O004 O 0.2305(4) 0.3566(5) 0.3360(3) 0.0306(11) Uani 1 1 d .
O005 O 0.9365(5) 0.3610(4) 0.1597(3) 0.0294(11) Uani 1 1 d .
N006 N 0.4224(5) 0.3182(5) 0.2428(3) 0.0205(11) Uani 1 1 d .
N007 N 0.4447(5) 0.3775(5) 0.0918(4) 0.0251(12) Uani 1 1 d .
N008 N 0.6989(5) 0.3903(5) 0.3960(4) 0.0236(11) Uani 1 1 d .
N009 N 0.7821(5) 0.3140(5) 0.2512(3) 0.0239(11) Uani 1 1 d .
O00A O 0.4493(7) 0.6035(6) 0.2115(5) 0.0577(17) Uani 1 1 d .
C00B C 0.3611(6) 0.3594(6) 0.1604(4) 0.0226(13) Uani 1 1 d .
O00C O 0.9158(6) 0.0605(6) 0.4281(4) 0.0565(16) Uani 1 1 d .
C00D C 0.8065(6) 0.3542(5) 0.3324(4) 0.0207(12) Uani 1 1 d .
C00E C 0.9278(6) 0.3539(6) 0.3618(4) 0.0269(14) Uani 1 1 d .
H00E H 1.0053 0.3286 0.3198 0.032 Uiso 1 1 calc R
C00F C 0.7047(7) 0.4279(6) 0.4838(4) 0.0277(14) Uani 1 1 d .
H00F H 0.6267 0.4532 0.5253 0.033 Uiso 1 1 calc R
O00G O 0.9801(7) 0.7361(6) 0.3193(6) 0.071(2) Uani 1 1 d .
C00H C 0.3515(6) 0.2983(6) 0.3194(4) 0.0235(13) Uani 1 1 d .
C00I C 0.2313(6) 0.3771(6) 0.1361(5) 0.0270(14) Uani 1 1 d .
H00I H 0.1699 0.3664 0.1819 0.032 Uiso 1 1 calc R
C00J C 0.8218(7) 0.4294(6) 0.5123(4) 0.0290(14) Uani 1 1 d .
H00J H 0.8262 0.4568 0.5732 0.035 Uiso 1 1 calc R
O00K O 0.7880(7) 0.7322(6) 0.1984(6) 0.072(2) Uani 1 1 d .
C00L C 0.4247(7) 0.1931(6) 0.3848(4) 0.0286(14) Uani 1 1 d .
O00M O 0.3299(7) 0.8382(6) 0.2736(6) 0.070(2) Uani 1 1 d .
C00N C 0.4053(7) 0.4118(6) 0.0016(5) 0.0289(14) Uani 1 1 d .
H00N H 0.4666 0.4232 -0.0440 0.035 Uiso 1 1 calc R
C00O C 0.9094(7) 0.1887(6) 0.1113(5) 0.0303(15) Uani 1 1 d .
C00P C 0.8759(6) 0.2979(6) 0.1742(4) 0.0236(13) Uani 1 1 d .
C00Q C 0.1911(7) 0.4102(6) 0.0458(5) 0.0327(15) Uani 1 1 d .
H00Q H 0.1033 0.4201 0.0296 0.039 Uiso 1 1 calc R
C00R C 0.9360(7) 0.3897(6) 0.4502(5) 0.0292(14) Uani 1 1 d .
H00R H 1.0194 0.3877 0.4698 0.035 Uiso 1 1 calc R
C00S C 0.2794(8) 0.4290(7) -0.0212(5) 0.0341(16) Uani 1 1 d .
H00S H 0.2512 0.4538 -0.0827 0.041 Uiso 1 1 calc R
O00T O 0.5381(8) -0.0206(8) 0.0914(5) 0.086(3) Uani 1 1 d .
C00U C 0.8851(9) 0.2311(8) 0.0100(5) 0.0424(19) Uani 1 1 d .
H00A H 0.7890 0.2793 0.0039 0.064 Uiso 1 1 calc GR
H00B H 0.9133 0.1627 -0.0320 0.064 Uiso 1 1 calc GR
H00C H 0.9375 0.2786 -0.0070 0.064 Uiso 1 1 calc GR
C00V C 1.0609(8) 0.1161(7) 0.1211(7) 0.045(2) Uani 1 1 d .
H00D H 1.1116 0.1642 0.1016 0.068 Uiso 1 1 calc GR
H00G H 1.0903 0.0456 0.0813 0.068 Uiso 1 1 calc GR
H00H H 1.0772 0.0922 0.1867 0.068 Uiso 1 1 calc GR
C00W C 0.8329(8) 0.1109(7) 0.1384(5) 0.0363(17) Uani 1 1 d .
H00K H 0.8486 0.0853 0.2037 0.055 Uiso 1 1 calc GR
H00L H 0.8646 0.0415 0.0972 0.055 Uiso 1 1 calc GR
H00M H 0.7362 0.1559 0.1317 0.055 Uiso 1 1 calc GR
C00X C 0.5719(7) 0.1205(6) 0.3548(5) 0.0360(17) Uani 1 1 d .
H00O H 0.5793 0.1022 0.2878 0.054 Uiso 1 1 calc GR
H00P H 0.6048 0.0468 0.3908 0.054 Uiso 1 1 calc GR
H00T H 0.6262 0.1659 0.3667 0.054 Uiso 1 1 calc GR
C00Y C 0.4135(9) 0.2393(7) 0.4852(5) 0.0415(19) Uani 1 1 d .
H00U H 0.4702 0.2843 0.4891 0.062 Uiso 1 1 calc GR
H00V H 0.4437 0.1725 0.5288 0.062 Uiso 1 1 calc GR
H00W H 0.3195 0.2906 0.5018 0.062 Uiso 1 1 calc GR
C00Z C 0.3451(9) 0.1143(8) 0.3802(7) 0.049(2) Uani 1 1 d .
H00X H 0.2511 0.1591 0.4018 0.074 Uiso 1 1 calc GR
H00Y H 0.3850 0.0451 0.4206 0.074 Uiso 1 1 calc GR
H H 0.3483 0.0883 0.3154 0.074 Uiso 1 1 calc GR
C010 C 0.3091(10) 0.6600(9) 0.2305(6) 0.052(2) Uani 1 1 d .
H01A H 0.2863 0.6414 0.2954 0.063 Uiso 1 1 calc R
H01B H 0.2619 0.6296 0.1871 0.063 Uiso 1 1 calc R
C011 C 0.9133(10) 0.6383(8) 0.2043(7) 0.055(2) Uani 1 1 d .
H01I H 0.9776 0.6488 0.1564 0.066 Uiso 1 1 calc R
H01J H 0.9040 0.5636 0.1904 0.066 Uiso 1 1 calc R
C012 C 0.5176(10) 0.6528(9) 0.2697(7) 0.055(2) Uani 1 1 d .
H01C H 0.6157 0.6161 0.2537 0.065 Uiso 1 1 calc R
H01D H 0.5023 0.6349 0.3363 0.065 Uiso 1 1 calc R
C013 C 0.4681(9) 0.7841(8) 0.2569(6) 0.051(2) Uani 1 1 d .
H01E H 0.5130 0.8164 0.3005 0.061 Uiso 1 1 calc R
H01F H 0.4923 0.8016 0.1920 0.061 Uiso 1 1 calc R
C014 C 0.8544(9) 0.8334(8) 0.3119(8) 0.057(2) Uani 1 1 d .
H01K H 0.8659 0.9077 0.3238 0.068 Uiso 1 1 calc R
H01L H 0.7886 0.8262 0.3601 0.068 Uiso 1 1 calc R
C015 C 0.9658(12) 0.6301(8) 0.2944(8) 0.069(3) Uani 1 1 d .
H01M H 1.0549 0.5633 0.2948 0.083 Uiso 1 1 calc R
H01N H 0.9049 0.6138 0.3418 0.083 Uiso 1 1 calc R
C016 C 0.2610(12) 0.7925(10) 0.2194(8) 0.066(3) Uani 1 1 d .
H01G H 0.2734 0.8115 0.1527 0.080 Uiso 1 1 calc R
H01H H 0.1635 0.8298 0.2375 0.080 Uiso 1 1 calc R
C017 C 1.0561(10) 0.0230(10) 0.4193(7) 0.062(3) Uani 1 1 d .
H01Q H 1.0810 0.0878 0.4395 0.075 Uiso 1 1 calc R
H01R H 1.0862 0.0063 0.3524 0.075 Uiso 1 1 calc R
C018 C 0.8728(9) 0.0830(9) 0.5252(7) 0.056(2) Uani 1 1 d .
H01S H 0.7744 0.1047 0.5331 0.067 Uiso 1 1 calc R
H01T H 0.8924 0.1498 0.5475 0.067 Uiso 1 1 calc R
C019 C 0.8027(12) 0.8385(9) 0.2196(9) 0.071(3) Uani 1 1 d .
H01O H 0.7141 0.9057 0.2171 0.085 Uiso 1 1 calc R
H01P H 0.8651 0.8521 0.1718 0.085 Uiso 1 1 calc R
C01A C 0.4306(14) 0.0643(14) 0.0735(7) 0.122(7) Uani 1 1 d .
H01U H 0.4398 0.1371 0.0935 0.146 Uiso 1 1 calc R
H01V H 0.3582 0.0559 0.1149 0.146 Uiso 1 1 calc R
C01B C 0.6184(12) -0.0859(13) 0.0204(8) 0.094(5) Uani 1 1 d .
H01W H 0.6399 -0.1700 0.0354 0.113 Uiso 1 1 calc R
H01X H 0.7041 -0.0744 0.0192 0.113 Uiso 1 1 calc R

loop_
_atom_site_aniso_label
_atom_site_aniso_U_11
_atom_site_aniso_U_22
_atom_site_aniso_U_33
_atom_site_aniso_U_23
_atom_site_aniso_U_13
_atom_site_aniso_U_12
Cu01 0.0185(4) 0.0396(5) 0.0169(4) 0.0011(3) -0.0004(3) -0.0146(3)
O002 0.016(2) 0.048(3) 0.024(2) -0.001(2) 0.0012(17) -0.014(2)
O003 0.024(2) 0.059(3) 0.019(2) 0.007(2) -0.0032(18) -0.025(2)
O004 0.019(2) 0.048(3) 0.023(2) 0.002(2) 0.0000(18) -0.011(2)
O005 0.031(3) 0.045(3) 0.020(2) -0.001(2) 0.0027(19) -0.024(2)
N006 0.022(3) 0.028(3) 0.013(2) 0.003(2) -0.0016(19) -0.011(2)
N007 0.020(3) 0.037(3) 0.020(3) 0.004(2) -0.001(2) -0.013(2)
N008 0.018(3) 0.030(3) 0.023(3) 0.003(2) -0.003(2) -0.010(2)
N009 0.030(3) 0.029(3) 0.013(2) 0.004(2) 0.000(2) -0.013(2)
O00A 0.072(5) 0.053(4) 0.045(4) -0.008(3) 0.015(3) -0.023(3)
C00B 0.020(3) 0.026(3) 0.021(3) -0.008(2) 0.004(2) -0.009(3)
O00C 0.052(4) 0.069(4) 0.045(4) 0.011(3) -0.010(3) -0.020(3)
C00D 0.022(3) 0.023(3) 0.015(3) 0.003(2) 0.000(2) -0.007(2)
C00E 0.022(3) 0.037(4) 0.021(3) -0.001(3) 0.004(2) -0.011(3)
C00F 0.026(3) 0.037(4) 0.017(3) -0.003(3) 0.001(2) -0.010(3)
O00G 0.067(5) 0.045(4) 0.092(6) -0.012(4) -0.042(4) -0.005(3)
C00H 0.017(3) 0.033(3) 0.022(3) 0.002(3) -0.003(2) -0.011(3)
C00I 0.023(3) 0.035(4) 0.022(3) 0.003(3) -0.002(2) -0.011(3)
C00J 0.034(4) 0.037(4) 0.016(3) -0.003(3) -0.005(3) -0.013(3)
O00K 0.070(5) 0.043(4) 0.094(6) -0.012(3) -0.048(4) -0.007(3)
C00L 0.028(3) 0.040(4) 0.019(3) 0.007(3) 0.000(3) -0.015(3)
O00M 0.052(4) 0.060(4) 0.095(6) -0.027(4) -0.005(4) -0.019(3)
C00N 0.034(4) 0.037(4) 0.020(3) 0.004(3) -0.003(3) -0.018(3)
C00O 0.032(4) 0.037(4) 0.023(3) -0.006(3) 0.004(3) -0.015(3)
C00P 0.015(3) 0.040(4) 0.014(3) 0.000(2) -0.001(2) -0.010(3)
C00Q 0.029(4) 0.037(4) 0.033(4) 0.001(3) -0.011(3) -0.013(3)
C00R 0.023(3) 0.039(4) 0.028(3) 0.001(3) -0.007(3) -0.014(3)
C00S 0.040(4) 0.039(4) 0.024(3) 0.010(3) -0.011(3) -0.016(3)
O00T 0.078(5) 0.100(6) 0.039(4) -0.008(4) -0.006(3) 0.009(5)
C00U 0.058(5) 0.052(5) 0.019(3) -0.003(3) 0.007(3) -0.024(4)
C00V 0.031(4) 0.042(5) 0.058(5) -0.009(4) 0.006(4) -0.009(3)
C00W 0.045(4) 0.035(4) 0.034(4) -0.006(3) 0.007(3) -0.021(3)
C00X 0.032(4) 0.031(4) 0.035(4) 0.010(3) 0.000(3) -0.002(3)
C00Y 0.052(5) 0.044(4) 0.018(3) 0.008(3) 0.001(3) -0.009(4)
C00Z 0.051(5) 0.043(5) 0.059(6) 0.017(4) -0.007(4) -0.024(4)
C010 0.063(6) 0.062(6) 0.039(5) -0.007(4) 0.001(4) -0.032(5)
C011 0.060(6) 0.046(5) 0.053(6) -0.006(4) -0.016(4) -0.014(4)
C012 0.054(6) 0.058(6) 0.046(5) 0.001(4) 0.004(4) -0.016(5)
C013 0.058(6) 0.053(5) 0.039(5) -0.002(4) -0.001(4) -0.021(4)
C014 0.046(5) 0.049(5) 0.071(7) -0.015(5) -0.012(5) -0.012(4)
C015 0.083(8) 0.038(5) 0.076(7) 0.006(5) -0.036(6) -0.009(5)
C016 0.074(7) 0.064(7) 0.061(7) -0.008(5) -0.010(5) -0.025(5)
C017 0.057(6) 0.078(7) 0.047(5) 0.017(5) 0.005(4) -0.023(5)
C018 0.042(5) 0.063(6) 0.055(6) -0.003(5) 0.004(4) -0.014(4)
C019 0.069(7) 0.044(5) 0.099(9) 0.004(5) -0.041(6) -0.017(5)
C01A 0.101(10) 0.138(12) 0.030(5) -0.031(6) -0.009(6) 0.057(9)
C01B 0.067(7) 0.117(11) 0.042(6) 0.006(6) 0.005(5) 0.023(7)

loop_
_atom_type_symbol
_atom_type_description
_atom_type_scat_dispersion_real
_atom_type_scat_dispersion_imag
_atom_type_scat_source
C C 0.0033 0.0016 'International Tables Vol C Tables 4.2.6.8 and 6.1.1.4'
H H 0.0000 0.0000 'International Tables Vol C Tables 4.2.6.8 and 6.1.1.4'
Cu Cu 0.3201 1.2651 'International Tables Vol C Tables 4.2.6.8 and 6.1.1.4'
N N 0.0061 0.0033 'International Tables Vol C Tables 4.2.6.8 and 6.1.1.4'
O O 0.0106 0.0060 'International Tables Vol C Tables 4.2.6.8 and 6.1.1.4'

loop_
_geom_angle_atom_site_label_1
_geom_angle_atom_site_label_2
_geom_angle_atom_site_label_3
_geom_angle
_geom_angle_site_symmetry_1
_geom_angle_site_symmetry_3
O002 Cu01 N006 98.35(19) . .
O002 Cu01 N009 83.2(2) . .
O003 Cu01 O002 154.7(2) . .
O003 Cu01 N006 83.29(19) . .
O003 Cu01 N009 101.34(19) . .
N009 Cu01 N006 165.9(2) . .
N008 O002 Cu01 110.3(3) . .
N007 O003 Cu01 109.6(3) . .
C00B N006 Cu01 110.6(4) . .
C00B N006 C00H 120.8(5) . .
C00H N006 Cu01 126.4(4) . .
O003 N007 C00B 119.7(5) . .
O003 N007 C00N 117.5(5) . .
C00B N007 C00N 122.8(5) . .
O002 N008 C00D 119.4(5) . .
O002 N008 C00F 117.6(5) . .
C00F N008 C00D 123.0(5) . .
C00D N009 Cu01 112.9(4) . .
C00D N009 C00P 117.9(5) . .
C00P N009 Cu01 125.7(4) . .
C010 O00A C012 109.6(7) . .
N006 C00B C00I 129.2(6) . .
N007 C00B N006 113.5(5) . .
N007 C00B C00I 117.1(6) . .
C017 O00C C018 108.8(7) . .
N008 C00D C00E 117.1(6) . .
N009 C00D N008 113.7(5) . .
N009 C00D C00E 128.9(6) . .
C00D C00E H00E 119.7 . .
C00R C00E C00D 120.7(6) . .
C00R C00E H00E 119.7 . .
N008 C00F H00F 119.9 . .
N008 C00F C00J 120.2(6) . .
C00J C00F H00F 119.9 . .
C014 O00G C015 109.2(7) . .
O004 C00H N006 122.9(6) . .
O004 C00H C00L 118.3(5) . .
N006 C00H C00L 118.7(5) . .
C00B C00I H00I 119.6 . .
C00Q C00I C00B 120.7(6) . .
C00Q C00I H00I 119.6 . .
C00F C00J H00J 120.6 . .
C00F C00J C00R 118.8(6) . .
C00R C00J H00J 120.6 . .
C011 O00K C019 108.5(8) . .
C00X C00L C00H 114.6(5) . .
C00X C00L C00Y 110.3(6) . .
C00X C00L C00Z 108.8(7) . .
C00Y C00L C00H 109.0(6) . .
C00Y C00L C00Z 109.6(6) . .
C00Z C00L C00H 104.3(6) . .
C016 O00M C013 112.7(8) . .
N007 C00N H00N 120.1 . .
C00S C00N N007 119.7(6) . .
C00S C00N H00N 120.1 . .
C00U C00O C00P 108.1(6) . .
C00U C00O C00V 109.3(6) . .
C00V C00O C00P 104.7(6) . .
C00W C00O C00P 115.3(5) . .
C00W C00O C00U 110.5(6) . .
C00W C00O C00V 108.6(7) . .
O005 C00P N009 122.9(6) . .
O005 C00P C00O 119.2(5) . .
N009 C00P C00O 117.7(6) . .
C00I C00Q H00Q 120.0 . .
C00I C00Q C00S 120.0(6) . .
C00S C00Q H00Q 120.0 . .
C00E C00R C00J 120.2(6) . .
C00E C00R H00R 119.9 . .
C00J C00R H00R 119.9 . .
C00N C00S C00Q 119.7(6) . .
C00N C00S H00S 120.2 . .
C00Q C00S H00S 120.2 . .
C01A O00T C01B 119.3(9) . .
C00O C00U H00A 109.5 . .
C00O C00U H00B 109.5 . .
C00O C00U H00C 109.5 . .
H00A C00U H00B 109.5 . .
H00A C00U H00C 109.5 . .
H00B C00U H00C 109.5 . .
C00O C00V H00D 109.5 . .
C00O C00V H00G 109.5 . .
C00O C00V H00H 109.5 . .
H00D C00V H00G 109.5 . .
H00D C00V H00H 109.5 . .
H00G C00V H00H 109.5 . .
C00O C00W H00K 109.5 . .
C00O C00W H00L 109.5 . .
C00O C00W H00M 109.5 . .
H00K C00W H00L 109.5 . .
H00K C00W H00M 109.5 . .
H00L C00W H00M 109.5 . .
C00L C00X H00O 109.5 . .
C00L C00X H00P 109.5 . .
C00L C00X H00T 109.5 . .
H00O C00X H00P 109.5 . .
H00O C00X H00T 109.5 . .
H00P C00X H00T 109.5 . .
C00L C00Y H00U 109.5 . .
C00L C00Y H00V 109.5 . .
C00L C00Y H00W 109.5 . .
H00U C00Y H00V 109.5 . .
H00U C00Y H00W 109.5 . .
H00V C00Y H00W 109.5 . .
C00L C00Z H00X 109.5 . .
C00L C00Z H00Y 109.5 . .
C00L C00Z H 109.5 . .
H00X C00Z H00Y 109.5 . .
H00X C00Z H 109.5 . .
H00Y C00Z H 109.5 . .
O00A C010 H01A 109.4 . .
O00A C010 H01B 109.4 . .
O00A C010 C016 111.3(8) . .
H01A C010 H01B 108.0 . .
C016 C010 H01A 109.4 . .
C016 C010 H01B 109.4 . .
O00K C011 H01I 109.2 . .
O00K C011 H01J 109.2 . .
O00K C011 C015 112.2(8) . .
H01I C011 H01J 107.9 . .
C015 C011 H01I 109.2 . .
C015 C011 H01J 109.2 . .
O00A C012 H01C 109.4 . .
O00A C012 H01D 109.4 . .
O00A C012 C013 111.1(8) . .
H01C C012 H01D 108.0 . .
C013 C012 H01C 109.4 . .
C013 C012 H01D 109.4 . .
O00M C013 C012 111.3(8) . .
O00M C013 H01E 109.4 . .
O00M C013 H01F 109.4 . .
C012 C013 H01E 109.4 . .
C012 C013 H01F 109.4 . .
H01E C013 H01F 108.0 . .
O00G C014 H01K 109.4 . .
O00G C014 H01L 109.4 . .
O00G C014 C019 111.3(8) . .
H01K C014 H01L 108.0 . .
C019 C014 H01K 109.4 . .
C019 C014 H01L 109.4 . .
O00G C015 H01M 109.2 . .
O00G C015 H01N 109.2 . .
C011 C015 O00G 112.0(8) . .
C011 C015 H01M 109.2 . .
C011 C015 H01N 109.2 . .
H01M C015 H01N 107.9 . .
O00M C016 C010 111.7(9) . .
O00M C016 H01G 109.3 . .
O00M C016 H01H 109.3 . .
C010 C016 H01G 109.3 . .
C010 C016 H01H 109.3 . .
H01G C016 H01H 107.9 . .
O00C C017 H01Q 109.0 . .
O00C C017 H01R 109.0 . .
O00C C017 C018 113.1(8) . 2_756
H01Q C017 H01R 107.8 . .
C018 C017 H01Q 109.0 2_756 .
C018 C017 H01R 109.0 2_756 .
O00C C018 C017 109.7(8) . 2_756
O00C C018 H01S 109.7 . .
O00C C018 H01T 109.7 . .
C017 C018 H01S 109.7 2_756 .
C017 C018 H01T 109.7 2_756 .
H01S C018 H01T 108.2 . .
O00K C019 C014 111.3(9) . .
O00K C019 H01O 109.4 . .
O00K C019 H01P 109.4 . .
C014 C019 H01O 109.4 . .
C014 C019 H01P 109.4 . .
H01O C019 H01P 108.0 . .
O00T C01A H01U 106.8 . .
O00T C01A H01V 106.8 . .
O00T C01A C01B 121.9(9) . 2_655
H01U C01A H01V 106.7 . .
C01B C01A H01U 106.8 2_655 .
C01B C01A H01V 106.8 2_655 .
O00T C01B C01A 118.3(9) . 2_655
O00T C01B H01W 107.7 . .
O00T C01B H01X 107.7 . .
C01A C01B H01W 107.7 2_655 .
C01A C01B H01X 107.7 2_655 .
H01W C01B H01X 107.1 . .

loop_
_geom_bond_atom_site_label_1
_geom_bond_atom_site_label_2
_geom_bond_distance
_geom_bond_site_symmetry_2
Cu01 O002 1.932(5) .
Cu01 O003 1.929(4) .
Cu01 N006 1.958(5) .
Cu01 N009 1.948(5) .
O002 N008 1.357(6) .
O003 N007 1.343(7) .
O004 C00H 1.230(8) .
O005 C00P 1.206(8) .
N006 C00B 1.370(8) .
N006 C00H 1.373(8) .
N007 C00B 1.368(8) .
N007 C00N 1.384(8) .
N008 C00D 1.365(8) .
N008 C00F 1.358(8) .
N009 C00D 1.350(8) .
N009 C00P 1.414(8) .
O00A C010 1.409(11) .
O00A C012 1.432(12) .
C00B C00I 1.396(9) .
O00C C017 1.399(11) .
O00C C018 1.434(11) .
C00D C00E 1.398(9) .
C00E H00E 0.9500 .
C00E C00R 1.365(9) .
C00F H00F 0.9500 .
C00F C00J 1.358(9) .
O00G C014 1.422(11) .
O00G C015 1.428(12) .
C00H C00L 1.549(9) .
C00I H00I 0.9500 .
C00I C00Q 1.385(9) .
C00J H00J 0.9500 .
C00J C00R 1.401(10) .
O00K C011 1.397(11) .
O00K C019 1.420(12) .
C00L C00X 1.527(10) .
C00L C00Y 1.535(10) .
C00L C00Z 1.535(11) .
O00M C013 1.383(11) .
O00M C016 1.374(12) .
C00N H00N 0.9500 .
C00N C00S 1.351(10) .
C00O C00P 1.542(9) .
C00O C00U 1.529(10) .
C00O C00V 1.539(10) .
C00O C00W 1.525(10) .
C00Q H00Q 0.9500 .
C00Q C00S 1.392(10) .
C00R H00R 0.9500 .
C00S H00S 0.9500 .
O00T C01A 1.254(13) .
O00T C01B 1.345(13) .
C00U H00A 0.9800 .
C00U H00B 0.9800 .
C00U H00C 0.9800 .
C00V H00D 0.9800 .
C00V H00G 0.9800 .
C00V H00H 0.9800 .
C00W H00K 0.9800 .
C00W H00L 0.9800 .
C00W H00M 0.9800 .
C00X H00O 0.9800 .
C00X H00P 0.9800 .
C00X H00T 0.9800 .
C00Y H00U 0.9800 .
C00Y H00V 0.9800 .
C00Y H00W 0.9800 .
C00Z H00X 0.9800 .
C00Z H00Y 0.9800 .
C00Z H 0.9800 .
C010 H01A 0.9900 .
C010 H01B 0.9900 .
C010 C016 1.513(14) .
C011 H01I 0.9900 .
C011 H01J 0.9900 .
C011 C015 1.422(13) .
C012 H01C 0.9900 .
C012 H01D 0.9900 .
C012 C013 1.500(13) .
C013 H01E 0.9900 .
C013 H01F 0.9900 .
C014 H01K 0.9900 .
C014 H01L 0.9900 .
C014 C019 1.452(14) .
C015 H01M 0.9900 .
C015 H01N 0.9900 .
C016 H01G 0.9900 .
C016 H01H 0.9900 .
C017 H01Q 0.9900 .
C017 H01R 0.9900 .
C017 C018 1.469(13) 2_756
C018 C017 1.469(13) 2_756
C018 H01S 0.9900 .
C018 H01T 0.9900 .
C019 H01O 0.9900 .
C019 H01P 0.9900 .
C01A H01U 0.9900 .
C01A H01V 0.9900 .
C01A C01B 1.451(15) 2_655
C01B C01A 1.451(15) 2_655
C01B H01W 0.9900 .
C01B H01X 0.9900 .

loop_
_geom_torsion_atom_site_label_1
_geom_torsion_atom_site_label_2
_geom_torsion_atom_site_label_3
_geom_torsion_atom_site_label_4
_geom_torsion
_geom_torsion_site_symmetry_4
Cu01 O002 N008 C00D -0.6(6) .
Cu01 O002 N008 C00F 178.8(5) .
Cu01 O003 N007 C00B -11.6(7) .
Cu01 O003 N007 C00N 170.6(5) .
Cu01 N006 C00B N007 14.0(7) .
Cu01 N006 C00B C00I -170.6(6) .
Cu01 N006 C00H O004 130.2(6) .
Cu01 N006 C00H C00L -53.6(8) .
Cu01 N009 C00D N008 6.7(7) .
Cu01 N009 C00D C00E -179.2(5) .
Cu01 N009 C00P O005 123.2(6) .
Cu01 N009 C00P C00O -61.8(7) .
O002 N008 C00D N009 -4.2(8) .
O002 N008 C00D C00E -179.0(5) .
O002 N008 C00F C00J 179.8(6) .
O003 N007 C00B N006 -1.7(8) .
O003 N007 C00B C00I -177.7(6) .
O003 N007 C00N C00S 177.9(6) .
O004 C00H C00L C00X 175.8(6) .
O004 C00H C00L C00Y -60.1(8) .
O004 C00H C00L C00Z 56.9(8) .
N006 C00B C00I C00Q -174.4(7) .
N006 C00H C00L C00X -0.6(9) .
N006 C00H C00L C00Y 123.6(7) .
N006 C00H C00L C00Z -119.4(7) .
N007 C00B C00I C00Q 0.8(10) .
N007 C00N C00S C00Q -1.0(11) .
N008 C00D C00E C00R -0.6(9) .
N008 C00F C00J C00R -1.1(10) .
N009 C00D C00E C00R -174.5(7) .
O00A C010 C016 O00M -55.0(11) .
O00A C012 C013 O00M 55.8(10) .
C00B N006 C00H O004 -31.5(10) .
C00B N006 C00H C00L 144.7(6) .
C00B N007 C00N C00S 0.2(10) .
C00B C00I C00Q C00S -1.6(11) .
C00D N008 C00F C00J -0.8(10) .
C00D N009 C00P O005 -34.3(9) .
C00D N009 C00P C00O 140.7(6) .
C00D C00E C00R C00J -1.2(11) .
C00F N008 C00D N009 176.5(6) .
C00F N008 C00D C00E 1.7(9) .
C00F C00J C00R C00E 2.0(11) .
O00G C014 C019 O00K 57.5(13) .
C00H N006 C00B N007 178.4(6) .
C00H N006 C00B C00I -6.3(10) .
C00I C00Q C00S C00N 1.7(11) .
O00K C011 C015 O00G -58.1(14) .
C00N N007 C00B N006 175.9(6) .
C00N N007 C00B C00I 0.0(10) .
C00P N009 C00D N008 167.0(5) .
C00P N009 C00D C00E -18.9(10) .
C00U C00O C00P O005 -59.0(8) .
C00U C00O C00P N009 125.8(6) .
C00V C00O C00P O005 57.5(8) .
C00V C00O C00P N009 -117.7(6) .
C00W C00O C00P O005 176.8(6) .
C00W C00O C00P N009 1.6(9) .
C010 O00A C012 C013 -55.9(9) .
C011 O00K C019 C014 -57.7(13) .
C012 O00A C010 C016 55.1(10) .
C013 O00M C016 C010 54.6(12) .
C014 O00G C015 C011 54.6(13) .
C015 O00G C014 C019 -54.2(12) .
C016 O00M C013 C012 -55.3(11) .
C017 O00C C018 C017 -55.8(12) 2_756
C018 O00C C017 C018 57.8(13) 2_756
C019 O00K C011 C015 58.2(13) .
C01A O00T C01B C01A -7(3) 2_655
C01B O00T C01A C01B 8(3) 2_655
